data_7105937
loop_
_publ_author_name
' Felipe Garcia'
'Robert J. Less'
'Mary McPartlin'
'Annette Michalski'
'Robert E. Mulvey'
'Vesal Naseri'
'Matthew  Stead'
'Ana Moran de Vega'
'Dominic S. Wright'

_publ_section_title
;
 Confinement of halide ions within homologous inverse coordination hosts;
 modification of halide-ion selectivity
;
_journal_issue 6
_journal_name_full 'Chemical Communications'
_journal_page_first 1821
_journal_page_last 1823
_journal_paper_doi 10.1039/c0cc04483k
_journal_volume 47
_journal_year 2011
_chemical_formula_sum 'C134 H188 Ga4 I0.5 Li16.5 O14.5 P12'
_chemical_formula_weight 2859.32
_space_group_IT_number 219
_symmetry_cell_setting cubic
_symmetry_space_group_name_Hall 'F -4a 2 3'
_symmetry_space_group_name_H-M 'F -4 3 c'
_atom_sites_solution_hydrogens geom
_atom_sites_solution_primary direct
_atom_sites_solution_secondary difmap
_audit_creation_method SHELXL-97
_cell_angle_alpha 90.00
_cell_angle_beta 90.00
_cell_angle_gamma 90.00
_cell_formula_units_Z 8
_cell_length_a 35.019(4)
_cell_length_b 35.019(4)
_cell_length_c 35.019(4)
_cell_measurement_reflns_used 59007
_cell_measurement_temperature 180(2)
_cell_measurement_theta_max 24.11
_cell_measurement_theta_min 1.00
_cell_volume 42945(8)
_computing_cell_refinement 'HKL Scalepack (Otwinowski & Minor 1997)'
_computing_data_collection 'Collect (Nonius B.V. 1998)'
_computing_data_reduction
;
HKL Denzo and Scalepack (Otwinowski & Minor 1997)
;
_computing_publication_material 'SHELXL-97 (Sheldrick 1997)'
_computing_structure_refinement 'SHELXL-97 (Sheldrick 1997)'
_computing_structure_solution 'SIR-92 (Altomare et al. 1994)'
_diffrn_ambient_temperature 180(2)
_diffrn_measured_fraction_theta_full 0.973
_diffrn_measured_fraction_theta_max 0.973
_diffrn_measurement_device_type 'Nonius Kappa CCD'
_diffrn_measurement_method 'Thin slice \w and \f scans'
_diffrn_radiation_monochromator graphite
_diffrn_radiation_source 'fine-focus sealed tube'
_diffrn_radiation_type MoK\a
_diffrn_radiation_wavelength 0.71073
_diffrn_reflns_av_R_equivalents 0.0446
_diffrn_reflns_av_sigmaI/netI 0.0187
_diffrn_reflns_limit_h_max 29
_diffrn_reflns_limit_h_min -35
_diffrn_reflns_limit_k_max 32
_diffrn_reflns_limit_k_min -35
_diffrn_reflns_limit_l_max 35
_diffrn_reflns_limit_l_min -31
_diffrn_reflns_number 31422
_diffrn_reflns_theta_full 20.96
_diffrn_reflns_theta_max 20.96
_diffrn_reflns_theta_min 4.36
_diffrn_standards_number 0
_exptl_absorpt_coefficient_mu 0.696
_exptl_absorpt_correction_T_max 0.766
_exptl_absorpt_correction_T_min 0.670
_exptl_absorpt_correction_type multi-scan
_exptl_absorpt_process_details
;
multi-scan from symmetry-related measurements
Sortav (Blessing 1995)
;
_exptl_crystal_colour 'pale yellow'
_exptl_crystal_density_diffrn 0.885
_exptl_crystal_density_method 'not measured'
_exptl_crystal_description block
_exptl_crystal_F_000 11904
_exptl_crystal_size_max 0.21
_exptl_crystal_size_mid 0.14
_exptl_crystal_size_min 0.14
_refine_diff_density_max 0.940
_refine_diff_density_min -0.270
_refine_diff_density_rms 0.057
_refine_ls_extinction_method none
_refine_ls_goodness_of_fit_ref 1.105
_refine_ls_hydrogen_treatment constr
_refine_ls_matrix_type full
_refine_ls_number_parameters 178
_refine_ls_number_reflns 1888
_refine_ls_number_restraints 41
_refine_ls_restrained_S_all 1.094
_refine_ls_R_factor_all 0.0639
_refine_ls_R_factor_gt 0.0523
_refine_ls_shift/su_max 0.003
_refine_ls_shift/su_mean 0.000
_refine_ls_structure_factor_coef Fsqd
_refine_ls_weighting_details 'calc w=1/[\s^2^(Fo^2^)+(0.1021P)^2^+78.8304P] where P=(Fo^2^+2Fc^2^)/3'
_refine_ls_weighting_scheme calc
_refine_ls_wR_factor_gt 0.1402
_refine_ls_wR_factor_ref 0.1509
_reflns_number_gt 1653
_reflns_number_total 1888
_reflns_threshold_expression >2sigma(I)
_cod_data_source_file C0CC04483K.TXT
_cod_data_source_block dw0733
_cod_original_cell_volume 42944(8)
_cod_original_sg_symbol_H-M F-43c
_cod_original_formula_sum 'C134 H188 Ga4 I0.50 Li16.50 O14.50 P12'
_cod_database_code 7105937

loop_
_symmetry_equiv_pos_as_xyz
'x, y, z'
'-x, -y, z'
'-x, y, -z'
'x, -y, -z'
'z, x, y'
'z, -x, -y'
'-z, -x, y'
'-z, x, -y'
'y, z, x'
'-y, z, -x'
'y, -z, -x'
'-y, -z, x'
'y+1/2, x+1/2, z+1/2'
'-y+1/2, -x+1/2, z+1/2'
'y+1/2, -x+1/2, -z+1/2'
'-y+1/2, x+1/2, -z+1/2'
'x+1/2, z+1/2, y+1/2'
'-x+1/2, z+1/2, -y+1/2'
'-x+1/2, -z+1/2, y+1/2'
'x+1/2, -z+1/2, -y+1/2'
'z+1/2, y+1/2, x+1/2'
'z+1/2, -y+1/2, -x+1/2'
'-z+1/2, y+1/2, -x+1/2'
'-z+1/2, -y+1/2, x+1/2'
'x, y+1/2, z+1/2'
'-x, -y+1/2, z+1/2'
'-x, y+1/2, -z+1/2'
'x, -y+1/2, -z+1/2'
'z, x+1/2, y+1/2'
'z, -x+1/2, -y+1/2'
'-z, -x+1/2, y+1/2'
'-z, x+1/2, -y+1/2'
'y, z+1/2, x+1/2'
'-y, z+1/2, -x+1/2'
'y, -z+1/2, -x+1/2'
'-y, -z+1/2, x+1/2'
'y+1/2, x+1, z+1'
'-y+1/2, -x+1, z+1'
'y+1/2, -x+1, -z+1'
'-y+1/2, x+1, -z+1'
'x+1/2, z+1, y+1'
'-x+1/2, z+1, -y+1'
'-x+1/2, -z+1, y+1'
'x+1/2, -z+1, -y+1'
'z+1/2, y+1, x+1'
'z+1/2, -y+1, -x+1'
'-z+1/2, y+1, -x+1'
'-z+1/2, -y+1, x+1'
'x+1/2, y, z+1/2'
'-x+1/2, -y, z+1/2'
'-x+1/2, y, -z+1/2'
'x+1/2, -y, -z+1/2'
'z+1/2, x, y+1/2'
'z+1/2, -x, -y+1/2'
'-z+1/2, -x, y+1/2'
'-z+1/2, x, -y+1/2'
'y+1/2, z, x+1/2'
'-y+1/2, z, -x+1/2'
'y+1/2, -z, -x+1/2'
'-y+1/2, -z, x+1/2'
'y+1, x+1/2, z+1'
'-y+1, -x+1/2, z+1'
'y+1, -x+1/2, -z+1'
'-y+1, x+1/2, -z+1'
'x+1, z+1/2, y+1'
'-x+1, z+1/2, -y+1'
'-x+1, -z+1/2, y+1'
'x+1, -z+1/2, -y+1'
'z+1, y+1/2, x+1'
'z+1, -y+1/2, -x+1'
'-z+1, y+1/2, -x+1'
'-z+1, -y+1/2, x+1'
'x+1/2, y+1/2, z'
'-x+1/2, -y+1/2, z'
'-x+1/2, y+1/2, -z'
'x+1/2, -y+1/2, -z'
'z+1/2, x+1/2, y'
'z+1/2, -x+1/2, -y'
'-z+1/2, -x+1/2, y'
'-z+1/2, x+1/2, -y'
'y+1/2, z+1/2, x'
'-y+1/2, z+1/2, -x'
'y+1/2, -z+1/2, -x'
'-y+1/2, -z+1/2, x'
'y+1, x+1, z+1/2'
'-y+1, -x+1, z+1/2'
'y+1, -x+1, -z+1/2'
'-y+1, x+1, -z+1/2'
'x+1, z+1, y+1/2'
'-x+1, z+1, -y+1/2'
'-x+1, -z+1, y+1/2'
'x+1, -z+1, -y+1/2'
'z+1, y+1, x+1/2'
'z+1, -y+1, -x+1/2'
'-z+1, y+1, -x+1/2'
'-z+1, -y+1, x+1/2'

loop_
_atom_site_label
_atom_site_type_symbol
_atom_site_fract_x
_atom_site_fract_y
_atom_site_fract_z
_atom_site_U_iso_or_equiv
_atom_site_adp_type
_atom_site_occupancy
_atom_site_symmetry_multiplicity
_atom_site_calc_flag
_atom_site_refinement_flags
_atom_site_disorder_assembly
_atom_site_disorder_group
I1 I 0.5000 0.5000 0.5000 0.0485(6) Uani 0.50 12 d SP . .
Ga1 Ga 0.569999(18) 0.569999(18) 0.430001(18) 0.0557(4) Uani 0.92 3 d SP A 1
P1 P 0.56051(4) 0.59322(4) 0.49517(5) 0.0648(5) Uani 1 1 d . . .
C11 C 0.59583(19) 0.63041(17) 0.5060(2) 0.0741(18) Uani 1 1 d . A .
C12 C 0.6082(2) 0.6577(2) 0.4820(3) 0.093(2) Uani 1 1 d . . .
H12 H 0.5994 0.6582 0.4569 0.112 Uiso 1 1 calc R A .
C13 C 0.6350(2) 0.6865(2) 0.4949(5) 0.114(3) Uani 1 1 d . A .
H13 H 0.6438 0.7046 0.4777 0.136 Uiso 1 1 calc R . .
C14 C 0.6470(3) 0.6877(4) 0.5300(5) 0.142(4) Uani 1 1 d . . .
H14 H 0.6635 0.7068 0.5383 0.170 Uiso 1 1 calc R A .
C15 C 0.6349(4) 0.6604(4) 0.5539(4) 0.172(5) Uani 1 1 d . A .
H15 H 0.6438 0.6606 0.5789 0.207 Uiso 1 1 calc R . .
C16 C 0.6104(3) 0.6326(3) 0.5434(3) 0.138(4) Uani 1 1 d . . .
H16 H 0.6029 0.6145 0.5613 0.166 Uiso 1 1 calc R A .
Li1 Li 0.5411(4) 0.5411(4) 0.5411(4) 0.070(5) Uani 1 3 d S . .
Li2 Li 0.6119(3) 0.5393(3) 0.5010(4) 0.072(3) Uani 1 1 d . . .
C10 C 0.60304(17) 0.60304(17) 0.39696(17) 0.075(3) Uani 1 3 d S . .
H10A H 0.6049 0.5920 0.3720 0.112 Uiso 0.33 1 calc PR A 1
H10B H 0.6280 0.6049 0.4080 0.112 Uiso 0.33 1 calc PR A 1
H10C H 0.5920 0.6280 0.3951 0.112 Uiso 0.33 1 calc PR A 1
O1 O 0.66508(11) 0.55590(12) 0.50370(16) 0.0816(12) Uani 1 1 d . . .
C1T C 0.6813(2) 0.5805(3) 0.4780(3) 0.114(3) Uani 1 1 d . A .
H1T1 H 0.6627 0.5992 0.4697 0.137 Uiso 1 1 calc R . .
H1T2 H 0.6901 0.5665 0.4558 0.137 Uiso 1 1 calc R . .
C2T C 0.7146(2) 0.6001(3) 0.4973(4) 0.121(3) Uani 1 1 d . . .
H2T1 H 0.7354 0.6045 0.4796 0.145 Uiso 1 1 calc R A .
H2T2 H 0.7069 0.6243 0.5085 0.145 Uiso 1 1 calc R . .
C3T C 0.7254(3) 0.5729(4) 0.5266(3) 0.141(4) Uani 1 1 d . A .
H3TA H 0.7419 0.5533 0.5162 0.169 Uiso 0.50 1 calc PR B 1
H3TB H 0.7385 0.5855 0.5475 0.169 Uiso 0.50 1 calc PR B 1
H3TC H 0.7217 0.5834 0.5519 0.169 Uiso 0.50 1 calc PR B 2
H3TD H 0.7518 0.5651 0.5238 0.169 Uiso 0.50 1 calc PR B 2
C4T C 0.6913(5) 0.5574(5) 0.5388(5) 0.093(5) Uiso 0.50 1 d P A 1
H4T1 H 0.6801 0.5731 0.5586 0.111 Uiso 0.50 1 calc PR A 1
H4T2 H 0.6953 0.5319 0.5490 0.111 Uiso 0.50 1 calc PR A 1
C4T' C 0.6957(5) 0.5364(5) 0.5187(5) 0.094(5) Uiso 0.50 1 d P A 2
H4T3 H 0.7062 0.5183 0.5005 0.113 Uiso 0.50 1 calc PR A 2
H4T4 H 0.6890 0.5232 0.5421 0.113 Uiso 0.50 1 calc PR A 2
Li3Y Li 0.6899(13) 0.8101(13) 0.3101(13) 0.15(10) Uiso 0.12 3 d SPD . .
O1S O 0.6565(12) 0.7704(12) 0.3377(10) 0.113(14) Uiso 0.13 1 d PD . .
C1S C 0.638(3) 0.737(2) 0.3141(13) 0.24(6) Uiso 0.13 1 d PD . .
H1S1 H 0.6575 0.7191 0.3062 0.285 Uiso 0.13 1 calc PR . .
H1S2 H 0.6257 0.7474 0.2915 0.285 Uiso 0.13 1 calc PR . .
C2S C 0.6083(14) 0.7177(15) 0.3409(11) 0.084(15) Uiso 0.13 1 d PD . .
H2S1 H 0.5830 0.7281 0.3365 0.101 Uiso 0.13 1 calc PR . .
H2S2 H 0.6076 0.6904 0.3363 0.101 Uiso 0.13 1 calc PR . .
C3S C 0.6218(12) 0.7262(11) 0.3825(10) 0.060(12) Uiso 0.13 1 d PD . .
H3S1 H 0.6355 0.7045 0.3928 0.073 Uiso 0.13 1 calc PR . .
H3S2 H 0.5999 0.7313 0.3988 0.073 Uiso 0.13 1 calc PR . .
C4S C 0.6484(14) 0.7620(11) 0.3807(9) 0.073(13) Uiso 0.13 1 d PD . .
H4S1 H 0.6361 0.7837 0.3926 0.087 Uiso 0.13 1 calc PR . .
H4S2 H 0.6721 0.7569 0.3942 0.087 Uiso 0.13 1 calc PR . .
O1W O 0.723(4) 0.777(4) 0.275(6) 0.11(3) Uiso 0.13 3 d SPD C -1
C1W C 0.729(5) 0.733(4) 0.281(5) 0.06(5) Uiso 0.04 1 d PD C -1
H1W1 H 0.7317 0.7266 0.3075 0.068 Uiso 0.04 1 calc PR C -1
H1W2 H 0.7069 0.7188 0.2708 0.068 Uiso 0.04 1 calc PR C -1
C2W C 0.766(3) 0.720(3) 0.258(6) 0.070 Uiso 0.04 1 d PD C -1
H2W1 H 0.7824 0.7051 0.2744 0.084 Uiso 0.04 1 calc PR C -1
H2W2 H 0.7593 0.7056 0.2358 0.084 Uiso 0.04 1 calc PR C -1
C3W C 0.787(4) 0.758(4) 0.246(7) 0.070 Uiso 0.04 1 d PD C -1
H3W1 H 0.7941 0.7571 0.2190 0.084 Uiso 0.04 1 calc PR C -1
H3W2 H 0.8107 0.7612 0.2606 0.084 Uiso 0.04 1 calc PR C -1
C4W C 0.760(6) 0.793(3) 0.254(5) 0.09(7) Uiso 0.04 1 d PD C -1
H4W1 H 0.7722 0.8119 0.2692 0.105 Uiso 0.04 1 calc PR C -1
H4W2 H 0.7521 0.8045 0.2296 0.105 Uiso 0.04 1 calc PR C -1
C1X C 0.7221(15) 0.7609(14) 0.5067(15) 0.073(12) Uiso 0.13 1 d P . .
O1X O 0.719(2) 0.7480(18) 0.4747(19) 0.081(17) Uiso 0.04 1 d P . .
C2X C 0.719(2) 0.7480(18) 0.4747(19) 0.081(17) Uiso 0.04 1 d P . .
GA1' Ga 0.4302(2) 0.4302(2) 0.5698(2) 0.058(3) Uiso 0.08 3 d SP . 2

loop_
_atom_site_aniso_label
_atom_site_aniso_U_11
_atom_site_aniso_U_22
_atom_site_aniso_U_33
_atom_site_aniso_U_23
_atom_site_aniso_U_13
_atom_site_aniso_U_12
I1 0.0485(6) 0.0485(6) 0.0485(6) 0.000 0.000 0.000
Ga1 0.0557(4) 0.0557(4) 0.0557(4) 0.0043(3) 0.0043(3) -0.0043(3)
P1 0.0612(9) 0.0580(9) 0.0753(11) -0.0030(8) 0.0017(8) -0.0066(7)
C11 0.077(4) 0.060(4) 0.085(5) -0.004(4) 0.007(4) -0.010(3)
C12 0.085(5) 0.078(5) 0.117(6) 0.000(5) 0.013(4) -0.003(4)
C13 0.080(5) 0.064(5) 0.197(12) -0.016(6) 0.002(7) -0.028(4)
C14 0.107(8) 0.116(9) 0.202(14) -0.044(9) -0.040(9) -0.025(6)
C15 0.205(13) 0.134(9) 0.177(12) -0.017(9) -0.097(10) -0.062(9)
C16 0.170(9) 0.119(7) 0.126(8) 0.014(6) -0.060(8) -0.053(7)
Li1 0.070(5) 0.070(5) 0.070(5) 0.010(6) 0.010(6) 0.010(6)
Li2 0.051(5) 0.062(5) 0.105(7) 0.007(7) -0.002(6) 0.004(4)
C10 0.075(3) 0.075(3) 0.075(3) 0.005(4) 0.005(4) -0.005(4)
O1 0.053(2) 0.091(3) 0.101(3) 0.010(3) -0.002(3) -0.011(2)
C1T 0.077(5) 0.155(8) 0.111(6) 0.038(6) 0.001(5) 0.007(6)
C2T 0.077(5) 0.113(6) 0.173(9) -0.001(7) -0.001(7) -0.022(5)
C3T 0.072(6) 0.216(12) 0.135(8) -0.002(9) -0.030(5) -0.013(7)

loop_
_atom_type_symbol
_atom_type_description
_atom_type_scat_dispersion_real
_atom_type_scat_dispersion_imag
_atom_type_scat_source
C C 0.0033 0.0016 'International Tables Vol C Tables 4.2.6.8 and 6.1.1.4'
H H 0.0000 0.0000 'International Tables Vol C Tables 4.2.6.8 and 6.1.1.4'
Li Li -0.0003 0.0001 'International Tables Vol C Tables 4.2.6.8 and 6.1.1.4'
O O 0.0106 0.0060 'International Tables Vol C Tables 4.2.6.8 and 6.1.1.4'
P P 0.1023 0.0942 'International Tables Vol C Tables 4.2.6.8 and 6.1.1.4'
I I -0.4742 1.8119 'International Tables Vol C Tables 4.2.6.8 and 6.1.1.4'
Ga Ga 0.2307 1.6083 'International Tables Vol C Tables 4.2.6.8 and 6.1.1.4'

loop_
_geom_angle_atom_site_label_1
_geom_angle_atom_site_label_2
_geom_angle_atom_site_label_3
_geom_angle
_geom_angle_site_symmetry_1
_geom_angle_site_symmetry_3
_geom_angle_publ_flag
Li1 I1 Li1 109.471(2) . 3_656 ?
Li1 I1 Li1 109.471(5) . 4_566 ?
Li1 I1 Li1 109.471(1) 3_656 4_566 ?
Li1 I1 Li1 109.5 . 2_665 ?
Li1 I1 Li1 109.471(1) 3_656 2_665 ?
Li1 I1 Li1 109.471(1) 4_566 2_665 ?
Li1 I1 Li2 110.97(15) 3_656 . ?
Li1 I1 Li2 69.60(17) 4_566 . ?
Li1 I1 Li2 137.01(18) 2_665 . ?
Li1 I1 Ga1 70.5 . . ?
Li1 I1 Ga1 70.5 3_656 . ?
Li1 I1 Ga1 70.5 4_566 . ?
Li1 I1 Ga1 180.0(2) 2_665 . ?
C10 Ga1 P1 115.17(4) . . ?
C10 Ga1 P1 115.17(4) . 11_566 ?
P1 Ga1 P1 103.22(5) . 11_566 ?
C10 Ga1 P1 115.17(4) . 8_656 ?
P1 Ga1 P1 103.22(5) . 8_656 ?
P1 Ga1 P1 103.22(5) 11_566 8_656 ?
C10 Ga1 Li2 113.09(18) . . ?
P1 Ga1 Li2 131.74(19) 8_656 . ?
C10 Ga1 Li2 113.09(18) . 8_656 ?
P1 Ga1 Li2 131.74(19) 11_566 8_656 ?
Li2 Ga1 Li2 105.6(2) . 8_656 ?
C10 Ga1 Li2 113.09(18) . 11_566 ?
P1 Ga1 Li2 131.74(19) . 11_566 ?
Li2 Ga1 Li2 105.6(2) . 11_566 ?
Li2 Ga1 Li2 105.6(2) 8_656 11_566 ?
C10 Ga1 I1 180.00(16) . . ?
P1 Ga1 I1 64.83(4) . . ?
P1 Ga1 I1 64.83(4) 11_566 . ?
P1 Ga1 I1 64.83(4) 8_656 . ?
Li2 Ga1 I1 66.91(18) . . ?
Li2 Ga1 I1 66.91(18) 8_656 . ?
Li2 Ga1 I1 66.91(18) 11_566 . ?
C11 P1 Ga1 109.7(2) . . ?
C11 P1 Li1 124.2(5) . . ?
Ga1 P1 Li1 113.0(4) . . ?
C11 P1 Li2 91.8(3) . . ?
Ga1 P1 Li2 74.9(3) . . ?
Li1 P1 Li2 67.3(3) . . ?
C11 P1 Li2 103.5(3) . 5 ?
Ga1 P1 Li2 136.6(3) . 5 ?
Li1 P1 Li2 66.4(2) . 5 ?
Li2 P1 Li2 131.9(4) . 5 ?
C11 P1 Li2 118.9(3) . 8_656 ?
Ga1 P1 Li2 76.0(2) . 8_656 ?
Li1 P1 Li2 105.1(4) . 8_656 ?
Li2 P1 Li2 143.3(4) . 8_656 ?
Li2 P1 Li2 63.5(3) 5 8_656 ?
C11 P1 P1 112.6(2) . 5 ?
Ga1 P1 P1 137.05(4) . 5 ?
Li2 P1 P1 96.5(3) . 5 ?
Li2 P1 P1 89.9(2) 8_656 5 ?
C11 P1 P1 164.2(2) . 2_665 ?
Ga1 P1 P1 78.17(4) . 2_665 ?
Li2 P1 P1 76.7(2) . 2_665 ?
Li2 P1 P1 77.3(2) 5 2_665 ?
Li2 P1 P1 75.9(2) 8_656 2_665 ?
C16 C11 C12 115.2(7) . . ?
C16 C11 P1 118.4(6) . . ?
C12 C11 P1 126.4(6) . . ?
C13 C12 C11 120.5(9) . . ?
C14 C13 C12 122.0(11) . . ?
C13 C14 C15 117.6(11) . . ?
C16 C15 C14 123.2(12) . . ?
C11 C16 C15 121.6(11) . . ?
I1 Li1 P1 101.8(5) . 9 ?
I1 Li1 P1 101.8(5) . . ?
P1 Li1 P1 115.9(3) 9 . ?
I1 Li1 P1 101.8(5) . 5 ?
P1 Li1 P1 115.9(3) 9 5 ?
P1 Li1 P1 115.9(3) . 5 ?
I1 Li1 Li2 101.8(5) . 5 ?
P1 Li1 Li2 156.4(10) 9 5 ?
P1 Li1 Li2 59.4(2) . 5 ?
P1 Li1 Li2 57.9(2) 5 5 ?
I1 Li1 Li2 101.8(5) . . ?
P1 Li1 Li2 59.4(2) 9 . ?
P1 Li1 Li2 57.9(2) . . ?
P1 Li1 Li2 156.4(10) 5 . ?
Li2 Li1 Li2 115.9(3) 5 . ?
I1 Li1 Li2 101.8(5) . 9 ?
P1 Li1 Li2 57.9(2) 9 9 ?
P1 Li1 Li2 156.4(10) . 9 ?
P1 Li1 Li2 59.4(2) 5 9 ?
Li2 Li1 Li2 115.9(3) 5 9 ?
Li2 Li1 Li2 115.9(3) . 9 ?
O1 Li2 P1 116.5(4) . . ?
O1 Li2 P1 111.5(6) . 9 ?
P1 Li2 P1 108.0(4) . 9 ?
O1 Li2 P1 115.2(6) . 11_566 ?
P1 Li2 P1 95.7(4) . 11_566 ?
P1 Li2 P1 108.7(3) 9 11_566 ?
O1 Li2 Li1 143.0(8) . . ?
P1 Li2 Li1 101.8(5) 11_566 . ?
O1 Li2 Li2 107.4(3) . 4_566 ?
P1 Li2 Li2 136.0(2) . 4_566 ?
P1 Li2 Li2 60.4(5) 11_566 4_566 ?
Li1 Li2 Li2 92.0(4) . 4_566 ?
O1 Li2 Ga1 113.0(5) . . ?
P1 Li2 Ga1 135.5(3) 9 . ?
Li1 Li2 Ga1 88.6(3) . . ?
Li2 Li2 Ga1 109.2(7) 4_566 . ?
O1 Li2 I1 176.9(6) . . ?
P1 Li2 I1 65.76(18) . . ?
P1 Li2 I1 65.43(19) 9 . ?
P1 Li2 I1 66.1(2) 11_566 . ?
Li2 Li2 I1 70.63(13) 4_566 . ?
Ga1 Li2 I1 70.09(18) . . ?
C4T' O1 C1T 103.8(8) . . ?
C1T O1 C4T 104.9(8) . . ?
C4T' O1 Li2 127.9(8) . . ?
C1T O1 Li2 123.4(6) . . ?
C4T O1 Li2 128.3(9) . . ?
O1 C1T C2T 108.1(7) . . ?
C3T C2T C1T 102.5(7) . . ?
C4T C3T C2T 104.7(10) . . ?
C2T C3T C4T' 103.0(8) . . ?
C3T C4T O1 106.4(13) . . ?
O1 C4T' C3T 99.7(11) . . ?
O1S Li3Y O1S 115.8(16) 82_656 . ?
O1S Li3Y O1S 115.8(17) 82_656 31_664 ?
O1S Li3Y O1S 115.8(17) . 31_664 ?
C1S O1S C4S 107.2(9) . . ?
C1S O1S Li3Y 119(3) . . ?
C4S O1S Li3Y 133(2) . . ?
O1S C1S C2S 106.5(13) . . ?
C3S C2S C1S 106.0(12) . . ?
C2S C3S C4S 107.3(8) . . ?
O1S C4S C3S 107.3(7) . . ?
C4W O1W C1W 107.9(5) . . ?
C2W C1W O1W 107.7(8) . . ?
C3W C2W C1W 107.6(10) . . ?
C2W C3W C4W 107.7(8) . . ?
O1W C4W C3W 107.9(5) . . ?
O1X C1X C2X 135(6) . 63_465 ?
O1X C1X O1X 135(6) . 63_465 ?
C2X C1X C1X 110(4) 63_465 40_645 ?
O1X C1X C1X 110(4) 63_465 40_645 ?

loop_
_geom_bond_atom_site_label_1
_geom_bond_atom_site_label_2
_geom_bond_distance
_geom_bond_site_symmetry_2
_geom_bond_publ_flag
I1 Li1 2.50(2) . ?
I1 Li1 2.50(2) 3_656 ?
I1 Li1 2.50(2) 4_566 ?
I1 Li1 2.50(2) 2_665 ?
Ga1 C10 2.004(11) . ?
Ga1 P1 2.4453(18) . ?
Ga1 P1 2.4453(18) 11_566 ?
Ga1 P1 2.4453(18) 8_656 ?
Ga1 Li2 3.079(12) . ?
Ga1 Li2 3.079(12) 8_656 ?
Ga1 Li2 3.079(12) 11_566 ?
P1 C11 1.835(7) . ?
P1 Li1 2.526(5) . ?
P1 Li2 2.616(9) . ?
P1 Li2 2.677(13) 5 ?
P1 Li2 2.554(14) 8_656 ?
C11 C16 1.408(12) . ?
C11 C12 1.344(10) . ?
C12 C13 1.449(12) . ?
C13 C14 1.300(17) . ?
C14 C15 1.339(17) . ?
C15 C16 1.346(14) . ?
Li1 P1 2.526(5) 9 ?
Li1 P1 2.526(5) 5 ?
Li1 Li2 2.851(12) 5 ?
Li1 Li2 2.851(12) . ?
Li1 Li2 2.851(12) 9 ?
Li2 O1 1.953(10) . ?
Li2 P1 2.677(13) 9 ?
Li2 P1 2.554(14) 11_566 ?
Li2 Li2 2.755(18) 4_566 ?
O1 C4T' 1.375(17) . ?
O1 C1T 1.369(9) . ?
O1 C4T 1.536(18) . ?
C1T C2T 1.514(14) . ?
C2T C3T 1.450(14) . ?
C3T C4T 1.38(2) . ?
C3T C4T' 1.67(2) . ?
Li3Y O1S 2.06(3) 82_656 ?
Li3Y O1S 2.06(3) . ?
Li3Y O1S 2.06(3) 31_664 ?
O1S C1S 1.56(3) . ?
O1S C4S 1.56(3) . ?
C1S C2S 1.56(3) . ?
C2S C3S 1.56(3) . ?
C3S C4S 1.56(3) . ?
O1W C4W 1.58(5) . ?
O1W C1W 1.58(5) . ?
C1W C2W 1.58(5) . ?
C2W C3W 1.58(5) . ?
C3W C4W 1.58(5) . ?
C1X O1X 1.21(8) . ?
C1X C2X 1.31(8) 63_465 ?
C1X O1X 1.31(8) 63_465 ?
C1X C1X 1.56(8) 63_465 ?
C1X C1X 1.56(8) 40_645 ?
O1X C1X 1.31(8) 40_645 ?
